data_7040001
loop_
_publ_author_name
'Holmes, Jordan'
'Pask, Christopher M.'
'Willans, Charlotte E.'

_publ_section_title
;
 Chelating N-heterocyclic carbene-carboranes offer flexible ligand
 coordination to Ir(III), Rh(III) and Ru(II): effect of ligand
 cyclometallation in catalytic transfer hydrogenation.
;
_journal_issue 40
_journal_name_full 'Dalton transactions (Cambridge, England : 2003)'
_journal_page_first 15818
_journal_page_last 15827
_journal_paper_doi 10.1039/c6dt02079h
_journal_volume 45
_journal_year 2016
_chemical_formula_moiety 'C18 H34 B10 Br0.7 Cl0.3 Ir N2'
_chemical_formula_sum 'C18 H34 B10 Br0.7 Cl0.3 Ir N2'
_chemical_formula_weight 645.34
_space_group_crystal_system triclinic
_space_group_IT_number 2
_space_group_name_Hall '-P 1'
_space_group_name_H-M_alt 'P -1'
_symmetry_space_group_name_Hall '-P 1'
_symmetry_space_group_name_H-M 'P -1'
_atom_sites_solution_hydrogens geom
_atom_sites_solution_primary direct
_audit_creation_date 2016-07-05
_audit_creation_method
;
Olex2 1.2
(compiled 2016.02.19 svn.r3266 for OlexSys, GUI svn.r5155)
;
_audit_update_record
;
2016-07-06 deposited with the CCDC.
2016-07-11 downloaded from the CCDC.
;
_cell_angle_alpha 95.466(4)
_cell_angle_beta 93.488(4)
_cell_angle_gamma 106.566(4)
_cell_formula_units_Z 2
_cell_length_a 8.0693(4)
_cell_length_b 10.6249(4)
_cell_length_c 14.7046(7)
_cell_measurement_reflns_used 7034
_cell_measurement_temperature 120.0(2)
_cell_measurement_theta_max 30.4630
_cell_measurement_theta_min 3.6170
_cell_volume 1197.76(10)
_computing_cell_refinement
;
CrysAlisPro, Agilent Technologies,
Version 1.171.37.35 (release 13-08-2014 CrysAlis171 .NET)
(compiled Aug 13 2014,18:06:01)
;
_computing_data_collection
;
CrysAlisPro, Agilent Technologies,
Version 1.171.37.35 (release 13-08-2014 CrysAlis171 .NET)
(compiled Aug 13 2014,18:06:01)
;
_computing_data_reduction
;
CrysAlisPro, Agilent Technologies,
Version 1.171.37.35 (release 13-08-2014 CrysAlis171 .NET)
(compiled Aug 13 2014,18:06:01)
;
_computing_molecular_graphics 'Olex2 (Dolomanov et al., 2009)'
_computing_publication_material 'Olex2 (Dolomanov et al., 2009)'
_computing_structure_refinement 'ShelXL (Sheldrick, 2015)'
_computing_structure_solution 'ShelXT (Sheldrick, 2015)'
_diffrn_ambient_environment N~2~
_diffrn_ambient_temperature 120.0(2)
_diffrn_detector 'CCD plate'
_diffrn_detector_area_resol_mean 5.3095
_diffrn_detector_type Atlas
_diffrn_measured_fraction_theta_full 0.998
_diffrn_measured_fraction_theta_max 0.858
_diffrn_measurement_details
;
  1 omega  -33.00   56.00   1.0000   11.5700
omega____ theta____ kappa____ phi______ frames
    -      -13.8884   37.0000   60.0000 89

  2 omega   -2.00   25.00   1.0000   11.5700
omega____ theta____ kappa____ phi______ frames
    -       13.1072   37.0000  150.0000 27

  3 omega  -13.00   82.00   1.0000   11.5700
omega____ theta____ kappa____ phi______ frames
    -       13.1072   63.0000  173.0000 95

  4 omega  -52.00  -25.00   1.0000   11.5700
omega____ theta____ kappa____ phi______ frames
    -       13.1072  -57.0000  120.0000 27

  5 omega    1.00   50.00   1.0000   11.5700
omega____ theta____ kappa____ phi______ frames
    -       13.1072   57.0000  -90.0000 49

  6 omega   -3.00   22.00   1.0000   11.5700
omega____ theta____ kappa____ phi______ frames
    -       13.1072  -37.0000 -150.0000 25

  7 omega  -80.00   11.00   1.0000   11.5700
omega____ theta____ kappa____ phi______ frames
    -      -13.8884  -62.0000  -94.0887 91
;
_diffrn_measurement_device 'four-circle diffractometer'
_diffrn_measurement_device_type 'SuperNova, Dual, Cu at zero, Atlas'
_diffrn_measurement_method '\w scans'
_diffrn_orient_matrix_UB_11 0.0416135000
_diffrn_orient_matrix_UB_12 0.0652521000
_diffrn_orient_matrix_UB_13 -0.0093150000
_diffrn_orient_matrix_UB_21 0.0678213000
_diffrn_orient_matrix_UB_22 0.0050886000
_diffrn_orient_matrix_UB_23 0.0344411000
_diffrn_orient_matrix_UB_31 0.0463786000
_diffrn_orient_matrix_UB_32 -0.0252092000
_diffrn_orient_matrix_UB_33 -0.0330945000
_diffrn_radiation_monochromator mirror
_diffrn_radiation_probe x-ray
_diffrn_radiation_type MoK\a
_diffrn_radiation_wavelength 0.71073
_diffrn_reflns_av_R_equivalents 0.0436
_diffrn_reflns_av_unetI/netI 0.0766
_diffrn_reflns_Laue_measured_fraction_full 0.998
_diffrn_reflns_Laue_measured_fraction_max 0.858
_diffrn_reflns_limit_h_max 11
_diffrn_reflns_limit_h_min -11
_diffrn_reflns_limit_k_max 14
_diffrn_reflns_limit_k_min -12
_diffrn_reflns_limit_l_max 21
_diffrn_reflns_limit_l_min -17
_diffrn_reflns_number 14195
_diffrn_reflns_point_group_measured_fraction_full 0.998
_diffrn_reflns_point_group_measured_fraction_max 0.858
_diffrn_reflns_theta_full 26.000
_diffrn_reflns_theta_max 31.336
_diffrn_reflns_theta_min 3.141
_diffrn_source 'SuperNova (Mo) X-ray Source'
_exptl_absorpt_coefficient_mu 6.786
_exptl_absorpt_correction_T_max 0.650
_exptl_absorpt_correction_T_min 0.283
_exptl_absorpt_correction_type gaussian
_exptl_absorpt_process_details
;
CrysAlisPro, Agilent Technologies,
Version 1.171.37.35 (release 13-08-2014 CrysAlis171 .NET)
(compiled Aug 13 2014,18:06:01)
Numerical absorption correction based on gaussian integration over
            a multifaceted crystal model
Empirical absorption correction using spherical harmonics,
 implemented in SCALE3 ABSPACK scaling algorithm.
;
_exptl_crystal_colour orange
_exptl_crystal_colour_primary orange
_exptl_crystal_density_diffrn 1.789
_exptl_crystal_description irregular
_exptl_crystal_F_000 625
_exptl_crystal_size_max 0.28
_exptl_crystal_size_mid 0.17
_exptl_crystal_size_min 0.08
_refine_diff_density_max 4.067
_refine_diff_density_min -1.785
_refine_diff_density_rms 0.225
_refine_ls_extinction_method none
_refine_ls_goodness_of_fit_ref 1.002
_refine_ls_hydrogen_treatment constr
_refine_ls_matrix_type full
_refine_ls_number_parameters 295
_refine_ls_number_reflns 6744
_refine_ls_number_restraints 0
_refine_ls_restrained_S_all 1.002
_refine_ls_R_factor_all 0.0610
_refine_ls_R_factor_gt 0.0468
_refine_ls_shift/su_max 0.002
_refine_ls_shift/su_mean 0.000
_refine_ls_structure_factor_coef Fsqd
_refine_ls_weighting_details 'w=1/[\s^2^(Fo^2^)+(0.0491P)^2^] where P=(Fo^2^+2Fc^2^)/3'
_refine_ls_weighting_scheme calc
_refine_ls_wR_factor_gt 0.0942
_refine_ls_wR_factor_ref 0.1005
_reflns_Friedel_coverage 0.000
_reflns_number_gt 5699
_reflns_number_total 6744
_reflns_threshold_expression 'I > 2\s(I)'
_cod_data_source_file c6dt02079h2.cif
_cod_data_source_block 7b
_cod_depositor_comments 'Adding full bibliography for 7039998--7040005.cif.'
_cod_original_formula_sum 'C18 H34 B10 Br0.70 Cl0.30 Ir N2'
_cod_database_code 7040001
_chemical_oxdiff_formula 'C36 H68 B20 Br2 Ir2 N4'
_shelx_space_group_comment
;
The symmetry employed for this shelxl refinement is uniquely defined
by the following loop, which should always be used as a source of
symmetry information in preference to the above space-group names.
They are only intended as comments.
;
_reflns_odcompleteness_completeness 99.82
_reflns_odcompleteness_iscentric 1
_reflns_odcompleteness_theta 26.32
_olex2_refinement_description
;
1. Fixed Uiso
 At 1.2 times of:
  All B(H) groups, All C(H) groups, All C(H,H) groups
 At 1.5 times of:
  All C(H,H,H) groups
2. Shared sites
{Br1, Cl1}
3. Uiso/Uaniso restraints and constraints
Uanis(Br1) = Uanis(Cl1)
4. Others
 Fixed Sof: Br1(0.7) Cl1(0.3)
5.a Secondary CH2 refined with riding coordinates:
 C4(H4A,H4B), C3(H3A,H3B)
5.b Aromatic/amide H refined with riding coordinates:
 C5(H5A), C6(H6)
5.c Idealised Me refined as rotating group:
 C13(H13A,H13B,H13C), C8(H8A,H8B,H8C), C9(H9A,H9B,H9C), C10(H10A,H10B,H10C),
 C11(H11A,H11B,H11C), C12(H12A,H12B,H12C)
5.d Boron cage BH refined with riding coordinates:
 B4(H4), B5(H5), B3(H3), B8(H8), B7(H7), B10(H10), B11(H11), B6(H6A), B9(H9),
 B12(H12)
;
_shelx_shelxl_version_number 2014/7
_olex2_submission_special_instructions 'No special instructions were received'

loop_
_space_group_symop_operation_xyz
'x, y, z'
'-x, -y, -z'

loop_
_atom_site_label
_atom_site_type_symbol
_atom_site_fract_x
_atom_site_fract_y
_atom_site_fract_z
_atom_site_U_iso_or_equiv
_atom_site_adp_type
_atom_site_occupancy
_atom_site_site_symmetry_order
_atom_site_calc_flag
_atom_site_refinement_flags_posn
_atom_site_refinement_flags_occupancy
_atom_site_disorder_assembly
_atom_site_disorder_group
Ir1 Ir 0.39574(3) 0.80735(2) 0.71960(2) 0.01704(7) Uani 1 1 d . . . .
C18 C 0.4489(8) 0.9582(6) 0.6233(4) 0.0251(12) Uani 1 1 d . . . .
N1 N 0.5963(6) 0.9979(5) 0.8889(3) 0.0237(10) Uani 1 1 d . . . .
C14 C 0.6047(7) 0.9251(6) 0.6462(4) 0.0242(12) Uani 1 1 d . . . .
C15 C 0.5734(7) 0.7879(6) 0.6176(4) 0.0203(11) Uani 1 1 d . . . .
N2 N 0.6590(6) 0.8141(5) 0.8779(3) 0.0227(10) Uani 1 1 d . . . .
C1 C 0.2642(7) 0.6184(5) 0.7608(3) 0.0194(11) Uani 1 1 d . . . .
C16 C 0.4044(7) 0.7381(6) 0.5681(4) 0.0214(11) Uani 1 1 d . . . .
C13 C 0.4214(10) 1.0920(6) 0.6312(4) 0.0339(15) Uani 1 1 d . . . .
H13A H 0.3165 1.0891 0.6623 0.051 Uiso 1 1 calc GR . . .
H13B H 0.4078 1.1184 0.5698 0.051 Uiso 1 1 calc GR . . .
H13C H 0.5218 1.1562 0.6668 0.051 Uiso 1 1 calc GR . . .
B4 B 0.0405(8) 0.5717(7) 0.7708(4) 0.0228(14) Uani 1 1 d . . . .
H4 H -0.0387 0.6407 0.7589 0.027 Uiso 1 1 calc R . . .
C7 C 0.5520(7) 0.8754(6) 0.8391(4) 0.0216(11) Uani 1 1 d . . . .
C8 C 0.5405(8) 1.1130(5) 0.8705(4) 0.0285(13) Uani 1 1 d . . . .
H8A H 0.6387 1.1815 0.8526 0.043 Uiso 1 1 calc GR . . .
H8B H 0.4984 1.1475 0.9259 0.043 Uiso 1 1 calc GR . . .
H8C H 0.4468 1.0871 0.8206 0.043 Uiso 1 1 calc GR . . .
C17 C 0.3238(8) 0.8397(6) 0.5748(4) 0.0261(13) Uani 1 1 d . . . .
C9 C 0.7746(8) 1.0160(6) 0.6888(4) 0.0315(14) Uani 1 1 d . . . .
H9A H 0.7586 1.1002 0.7135 0.047 Uiso 1 1 calc GR . . .
H9B H 0.8578 1.0316 0.6422 0.047 Uiso 1 1 calc GR . . .
H9C H 0.8190 0.9757 0.7385 0.047 Uiso 1 1 calc GR . . .
C10 C 0.7123(8) 0.7192(6) 0.6116(4) 0.0305(14) Uani 1 1 d . . . .
H10A H 0.6647 0.6271 0.6234 0.046 Uiso 1 1 calc GR . . .
H10B H 0.8097 0.7643 0.6574 0.046 Uiso 1 1 calc GR . . .
H10C H 0.7529 0.7214 0.5502 0.046 Uiso 1 1 calc GR . . .
B5 B 0.1228(8) 0.4969(6) 0.6805(4) 0.0210(13) Uani 1 1 d . . . .
H5 H 0.0991 0.5158 0.6079 0.025 Uiso 1 1 calc R . . .
C2 C 0.3461(7) 0.5285(5) 0.8356(3) 0.0195(11) Uani 1 1 d . . . .
B3 B 0.1892(9) 0.5972(7) 0.8691(4) 0.0239(14) Uani 1 1 d . . . .
H3 H 0.2129 0.6838 0.9230 0.029 Uiso 1 1 calc R . . .
C11 C 0.3448(8) 0.6094(6) 0.5063(4) 0.0298(14) Uani 1 1 d . . . .
H11A H 0.3588 0.5376 0.5404 0.045 Uiso 1 1 calc GR . . .
H11B H 0.4146 0.6149 0.4537 0.045 Uiso 1 1 calc GR . . .
H11C H 0.2223 0.5916 0.4844 0.045 Uiso 1 1 calc GR . . .
C12 C 0.1448(9) 0.8329(8) 0.5342(5) 0.0416(17) Uani 1 1 d . . . .
H12A H 0.0676 0.7428 0.5331 0.062 Uiso 1 1 calc GR . . .
H12B H 0.1512 0.8568 0.4714 0.062 Uiso 1 1 calc GR . . .
H12C H 0.0993 0.8947 0.5715 0.062 Uiso 1 1 calc GR . . .
C5 C 0.7657(8) 0.8938(6) 0.9511(4) 0.0271(13) Uani 1 1 d . . . .
H5A H 0.8503 0.8716 0.9890 0.033 Uiso 1 1 calc R . . .
C4 C 0.6634(7) 0.6804(6) 0.8474(4) 0.0233(12) Uani 1 1 d . . . .
H4A H 0.7795 0.6722 0.8659 0.028 Uiso 1 1 calc R . . .
H4B H 0.6451 0.6650 0.7796 0.028 Uiso 1 1 calc R . . .
C6 C 0.7266(8) 1.0074(6) 0.9577(4) 0.0297(14) Uani 1 1 d . . . .
H6 H 0.7785 1.0819 1.0017 0.036 Uiso 1 1 calc R . . .
C3 C 0.5275(7) 0.5767(6) 0.8867(4) 0.0251(13) Uani 1 1 d . . . .
H3A H 0.5163 0.6118 0.9501 0.030 Uiso 1 1 calc R . . .
H3B H 0.5709 0.4990 0.8909 0.030 Uiso 1 1 calc R . . .
B8 B -0.0052(9) 0.4617(7) 0.8567(5) 0.0283(15) Uani 1 1 d . . . .
H8 H -0.1117 0.4589 0.9026 0.034 Uiso 1 1 calc R . . .
B7 B 0.1913(9) 0.4367(7) 0.8956(4) 0.0250(14) Uani 1 1 d . . . .
H7 H 0.2156 0.4174 0.9681 0.030 Uiso 1 1 calc R . . .
B10 B 0.1297(9) 0.3393(7) 0.7057(4) 0.0257(14) Uani 1 1 d . . . .
H10 H 0.1122 0.2553 0.6503 0.031 Uiso 1 1 calc R . . .
B11 B 0.2727(9) 0.3609(6) 0.8048(4) 0.0252(14) Uani 1 1 d . . . .
H11 H 0.3504 0.2908 0.8162 0.030 Uiso 1 1 calc R . . .
B6 B 0.3231(9) 0.4761(6) 0.7223(4) 0.0230(14) Uani 1 1 d . . . .
H6A H 0.4351 0.4834 0.6797 0.028 Uiso 1 1 calc R . . .
B9 B -0.0467(10) 0.3992(7) 0.7376(5) 0.0298(16) Uani 1 1 d . . . .
H9 H -0.1821 0.3543 0.7044 0.036 Uiso 1 1 calc R . . .
B12 B 0.0482(9) 0.3143(7) 0.8147(4) 0.0264(14) Uani 1 1 d . . . .
H12 H -0.0238 0.2139 0.8319 0.032 Uiso 1 1 calc R . . .
Br1 Br 0.16121(9) 0.89697(7) 0.78532(5) 0.02373(15) Uani 0.7 1 d . P A 3
Cl1 Cl 0.16121(9) 0.89697(7) 0.78532(5) 0.02373(15) Uani 0.3 1 d . P A 4

loop_
_atom_site_aniso_label
_atom_site_aniso_U_11
_atom_site_aniso_U_22
_atom_site_aniso_U_33
_atom_site_aniso_U_23
_atom_site_aniso_U_13
_atom_site_aniso_U_12
Ir1 0.01416(11) 0.02016(12) 0.01593(11) -0.00022(7) -0.00170(7) 0.00503(8)
C18 0.026(3) 0.026(3) 0.028(3) 0.005(2) 0.006(2) 0.013(3)
N1 0.023(3) 0.022(2) 0.023(2) -0.0012(18) 0.0016(19) 0.002(2)
C14 0.016(3) 0.036(3) 0.018(3) 0.003(2) 0.001(2) 0.005(3)
C15 0.014(3) 0.026(3) 0.020(3) 0.003(2) 0.002(2) 0.005(2)
N2 0.016(2) 0.026(3) 0.022(2) -0.0025(18) -0.0056(18) 0.002(2)
C1 0.020(3) 0.022(3) 0.020(3) 0.001(2) -0.005(2) 0.014(2)
C16 0.017(3) 0.027(3) 0.019(3) 0.004(2) 0.003(2) 0.005(2)
C13 0.045(4) 0.028(3) 0.034(3) 0.014(3) 0.009(3) 0.016(3)
B4 0.014(3) 0.039(4) 0.015(3) 0.006(2) 0.001(2) 0.008(3)
C7 0.017(3) 0.023(3) 0.021(3) -0.001(2) 0.002(2) 0.000(2)
C8 0.033(3) 0.016(3) 0.035(3) -0.004(2) 0.004(3) 0.005(3)
C17 0.019(3) 0.043(4) 0.017(3) 0.010(2) 0.003(2) 0.007(3)
C9 0.024(3) 0.035(3) 0.029(3) 0.001(3) -0.002(3) 0.001(3)
C10 0.023(3) 0.033(3) 0.031(3) -0.001(3) 0.007(3) 0.003(3)
B5 0.015(3) 0.028(3) 0.016(3) 0.005(2) -0.003(2) 0.000(3)
C2 0.023(3) 0.020(3) 0.017(3) 0.0016(19) -0.005(2) 0.010(2)
B3 0.024(3) 0.029(3) 0.019(3) 0.006(2) -0.001(3) 0.008(3)
C11 0.025(3) 0.036(3) 0.020(3) -0.003(2) -0.001(2) -0.002(3)
C12 0.027(4) 0.065(5) 0.035(4) 0.018(3) -0.003(3) 0.014(4)
C5 0.022(3) 0.032(3) 0.024(3) -0.002(2) -0.008(2) 0.005(3)
C4 0.015(3) 0.027(3) 0.026(3) -0.001(2) -0.009(2) 0.008(2)
C6 0.025(3) 0.031(3) 0.027(3) -0.008(2) -0.007(2) 0.003(3)
C3 0.022(3) 0.026(3) 0.025(3) 0.001(2) -0.011(2) 0.006(2)
B8 0.022(3) 0.037(4) 0.021(3) 0.004(3) 0.000(3) 0.000(3)
B7 0.026(3) 0.026(3) 0.018(3) 0.004(2) -0.003(3) 0.001(3)
B10 0.025(3) 0.022(3) 0.025(3) -0.003(2) -0.003(3) 0.000(3)
B11 0.030(4) 0.017(3) 0.028(3) -0.002(2) -0.008(3) 0.010(3)
B6 0.024(3) 0.025(3) 0.020(3) -0.003(2) -0.003(3) 0.009(3)
B9 0.027(4) 0.033(4) 0.025(3) 0.007(3) -0.011(3) 0.004(3)
B12 0.025(3) 0.025(3) 0.023(3) 0.002(2) -0.002(3) -0.002(3)
Br1 0.0216(3) 0.0269(4) 0.0248(3) 0.0009(3) 0.0010(3) 0.0115(3)
Cl1 0.0216(3) 0.0269(4) 0.0248(3) 0.0009(3) 0.0010(3) 0.0115(3)

loop_
_atom_type_symbol
_atom_type_description
_atom_type_scat_dispersion_real
_atom_type_scat_dispersion_imag
_atom_type_scat_source
C C 0.0033 0.0016 'International Tables Vol C Tables 4.2.6.8 and 6.1.1.4'
H H 0.0000 0.0000 'International Tables Vol C Tables 4.2.6.8 and 6.1.1.4'
B B 0.0013 0.0007 'International Tables Vol C Tables 4.2.6.8 and 6.1.1.4'
Br Br -0.2901 2.4595 'International Tables Vol C Tables 4.2.6.8 and 6.1.1.4'
Cl Cl 0.1484 0.1585 'International Tables Vol C Tables 4.2.6.8 and 6.1.1.4'
Ir Ir -1.4442 7.9887 'International Tables Vol C Tables 4.2.6.8 and 6.1.1.4'
N N 0.0061 0.0033 'International Tables Vol C Tables 4.2.6.8 and 6.1.1.4'

loop_
_exptl_crystal_face_index_h
_exptl_crystal_face_index_k
_exptl_crystal_face_index_l
_exptl_crystal_face_perp_dist
_exptl_oxdiff_crystal_face_indexfrac_h
_exptl_oxdiff_crystal_face_indexfrac_k
_exptl_oxdiff_crystal_face_indexfrac_l
_exptl_oxdiff_crystal_face_x
_exptl_oxdiff_crystal_face_y
_exptl_oxdiff_crystal_face_z
-7 -9 2 0.0415 -6.6112 -9.1936 2.0656 -0.8943 -0.4240 -0.1432
9 -11 -6 0.1073 9.0766 -10.7787 -6.2500 -0.2674 0.3455 0.8995
-5 14 5 0.1233 -4.9274 14.0647 4.5913 0.6699 -0.1045 -0.7350
7 0 -16 0.1077 7.3978 0.0938 -16.3676 0.4664 -0.0615 0.8824
1 5 -20 0.0991 0.6072 4.8995 -20.0996 0.5322 -0.6261 0.5698
-10 8 -8 0.0623 -10.0092 7.6286 -7.5909 0.1520 -0.9015 -0.4053
-8 0 16 0.1154 -7.6507 0.1424 16.0090 -0.4582 0.0332 -0.8882
-6 -9 8 0.0478 -5.9976 -8.9791 7.9810 -0.9098 -0.1776 -0.3159
6 9 -9 0.0689 5.9976 8.9790 -8.9798 0.9191 0.1432 0.3490
-2 7 17 0.1239 -1.9919 6.9977 16.9764 0.2156 0.4852 -0.8306
8 -11 10 0.0545 7.9836 -11.0020 9.9994 -0.4788 0.8299 0.3167
1 13 -12 0.0445 1.0062 12.9835 -11.9835 1.0007 -0.2784 0.1159
-1 -12 13 0.0235 -1.0055 -11.9845 12.9823 -0.9448 0.3179 -0.1742

loop_
_geom_angle_atom_site_label_1
_geom_angle_atom_site_label_2
_geom_angle_atom_site_label_3
_geom_angle
C18 Ir1 C16 62.1(2)
C18 Ir1 C17 38.1(2)
C18 Ir1 Br1 91.15(15)
C18 Ir1 Cl1 91.15(15)
C14 Ir1 C18 37.8(2)
C14 Ir1 C16 62.2(2)
C14 Ir1 C17 62.9(2)
C14 Ir1 Br1 123.11(16)
C14 Ir1 Cl1 123.11(16)
C15 Ir1 C18 63.5(2)
C15 Ir1 C14 38.0(2)
C15 Ir1 C16 37.43(19)
C15 Ir1 C17 62.6(2)
C15 Ir1 Br1 153.65(15)
C15 Ir1 Cl1 153.65(15)
C1 Ir1 C18 154.2(2)
C1 Ir1 C14 148.2(2)
C1 Ir1 C15 111.1(2)
C1 Ir1 C16 97.7(2)
C1 Ir1 C17 116.1(2)
C1 Ir1 Br1 88.45(14)
C1 Ir1 Cl1 88.45(14)
C16 Ir1 Br1 125.54(14)
C16 Ir1 Cl1 125.54(14)
C7 Ir1 C18 110.3(2)
C7 Ir1 C14 88.7(2)
C7 Ir1 C15 104.3(2)
C7 Ir1 C1 95.6(2)
C7 Ir1 C16 141.7(2)
C7 Ir1 C17 148.1(2)
C7 Ir1 Br1 90.55(16)
C7 Ir1 Cl1 90.55(16)
C17 Ir1 C16 36.1(2)
C17 Ir1 Br1 93.36(15)
C17 Ir1 Cl1 93.36(15)
C14 C18 Ir1 70.9(3)
C14 C18 C13 128.1(6)
C14 C18 C17 107.5(5)
C13 C18 Ir1 129.5(4)
C17 C18 Ir1 72.8(3)
C17 C18 C13 123.7(5)
C7 N1 C8 128.5(5)
C7 N1 C6 109.9(5)
C6 N1 C8 121.1(5)
C18 C14 Ir1 71.3(3)
C18 C14 C9 127.6(6)
C15 C14 Ir1 69.9(3)
C15 C14 C18 107.8(5)
C15 C14 C9 124.6(5)
C9 C14 Ir1 126.2(4)
C14 C15 Ir1 72.1(3)
C14 C15 C16 108.5(5)
C14 C15 C10 124.7(5)
C16 C15 Ir1 75.8(3)
C16 C15 C10 123.9(5)
C10 C15 Ir1 133.7(4)
C7 N2 C5 111.8(5)
C7 N2 C4 124.9(4)
C5 N2 C4 123.4(5)
B4 C1 Ir1 121.2(3)
B4 C1 B5 59.8(3)
B4 C1 B3 60.8(3)
B4 C1 B6 108.4(4)
B5 C1 Ir1 119.6(3)
B5 C1 B6 60.6(3)
C2 C1 Ir1 127.6(3)
C2 C1 B4 104.7(4)
C2 C1 B5 103.9(4)
C2 C1 B3 58.5(3)
C2 C1 B6 57.6(3)
B3 C1 Ir1 123.7(4)
B3 C1 B5 108.2(4)
B3 C1 B6 107.5(4)
B6 C1 Ir1 120.6(4)
C15 C16 Ir1 66.8(3)
C15 C16 C11 123.7(5)
C17 C16 Ir1 70.6(3)
C17 C16 C15 107.9(5)
C17 C16 C11 127.3(5)
C11 C16 Ir1 136.7(4)
C18 C13 H13A 109.5
C18 C13 H13B 109.5
C18 C13 H13C 109.5
H13A C13 H13B 109.5
H13A C13 H13C 109.5
H13B C13 H13C 109.5
C1 B4 H4 121.3
C1 B4 B3 59.6(3)
C1 B4 B8 108.6(4)
C1 B4 B9 109.2(5)
B5 B4 C1 60.2(3)
B5 B4 H4 121.7
B5 B4 B3 107.6(4)
B5 B4 B8 108.5(5)
B5 B4 B9 60.6(4)
B3 B4 H4 121.9
B3 B4 B8 60.3(4)
B3 B4 B9 108.6(5)
B8 B4 H4 121.3
B9 B4 H4 120.9
B9 B4 B8 60.3(4)
N1 C7 Ir1 129.4(4)
N2 C7 Ir1 125.7(4)
N2 C7 N1 104.0(5)
N1 C8 H8A 109.5
N1 C8 H8B 109.5
N1 C8 H8C 109.5
H8A C8 H8B 109.5
H8A C8 H8C 109.5
H8B C8 H8C 109.5
C18 C17 Ir1 69.1(3)
C18 C17 C12 124.9(6)
C16 C17 Ir1 73.3(3)
C16 C17 C18 107.9(5)
C16 C17 C12 127.0(6)
C12 C17 Ir1 126.2(4)
C14 C9 H9A 109.5
C14 C9 H9B 109.5
C14 C9 H9C 109.5
H9A C9 H9B 109.5
H9A C9 H9C 109.5
H9B C9 H9C 109.5
C15 C10 H10A 109.5
C15 C10 H10B 109.5
C15 C10 H10C 109.5
H10A C10 H10B 109.5
H10A C10 H10C 109.5
H10B C10 H10C 109.5
C1 B5 H5 121.2
C1 B5 B10 109.4(4)
C1 B5 B6 60.1(3)
C1 B5 B9 109.1(4)
B4 B5 C1 60.1(3)
B4 B5 H5 121.5
B4 B5 B10 109.2(5)
B4 B5 B6 108.2(4)
B4 B5 B9 60.5(4)
B10 B5 H5 120.7
B10 B5 B6 60.8(4)
B10 B5 B9 60.6(4)
B6 B5 H5 121.4
B6 B5 B9 109.0(5)
B9 B5 H5 120.9
B3 C2 C1 61.0(3)
B3 C2 B11 114.1(5)
C3 C2 C1 124.1(5)
C3 C2 B3 119.7(4)
C3 C2 B7 114.3(4)
C3 C2 B11 114.2(4)
C3 C2 B6 119.5(5)
B7 C2 C1 112.9(4)
B7 C2 B3 63.3(4)
B7 C2 B11 61.7(4)
B11 C2 C1 113.5(4)
B6 C2 C1 61.9(3)
B6 C2 B3 113.2(4)
B6 C2 B7 114.1(4)
B6 C2 B11 63.4(4)
C1 B3 B4 59.6(3)
C1 B3 H3 120.6
C1 B3 B8 108.5(4)
C1 B3 B7 108.3(4)
B4 B3 H3 122.7
B4 B3 B8 60.3(4)
B4 B3 B7 106.5(5)
C2 B3 C1 60.5(3)
C2 B3 B4 105.3(4)
C2 B3 H3 124.1
C2 B3 B8 104.5(5)
C2 B3 B7 58.2(4)
B8 B3 H3 122.6
B8 B3 B7 58.7(4)
B7 B3 H3 122.6
C16 C11 H11A 109.5
C16 C11 H11B 109.5
C16 C11 H11C 109.5
H11A C11 H11B 109.5
H11A C11 H11C 109.5
H11B C11 H11C 109.5
C17 C12 H12A 109.5
C17 C12 H12B 109.5
C17 C12 H12C 109.5
H12A C12 H12B 109.5
H12A C12 H12C 109.5
H12B C12 H12C 109.5
N2 C5 H5A 126.8
C6 C5 N2 106.4(5)
C6 C5 H5A 126.8
N2 C4 H4A 109.1
N2 C4 H4B 109.1
N2 C4 C3 112.4(5)
H4A C4 H4B 107.9
C3 C4 H4A 109.1
C3 C4 H4B 109.1
N1 C6 H6 126.0
C5 C6 N1 108.0(5)
C5 C6 H6 126.0
C2 C3 H3A 107.9
C2 C3 H3B 107.9
C4 C3 C2 117.7(5)
C4 C3 H3A 107.9
C4 C3 H3B 107.9
H3A C3 H3B 107.2
B4 B8 B3 59.4(4)
B4 B8 H8 122.4
B4 B8 B9 59.5(4)
B4 B8 B12 107.0(5)
B3 B8 H8 121.6
B3 B8 B9 107.2(5)
B3 B8 B12 108.1(5)
B7 B8 B4 107.4(5)
B7 B8 B3 60.7(4)
B7 B8 H8 121.9
B7 B8 B9 106.9(5)
B7 B8 B12 59.6(4)
B9 B8 H8 122.6
B9 B8 B12 59.4(4)
B12 B8 H8 122.1
C2 B7 B3 58.5(4)
C2 B7 B8 106.3(5)
C2 B7 H7 123.9
C2 B7 B11 59.5(4)
C2 B7 B12 106.4(4)
B3 B7 H7 121.2
B8 B7 B3 60.6(4)
B8 B7 H7 121.0
B8 B7 B12 61.6(4)
B11 B7 B3 108.3(5)
B11 B7 B8 109.4(5)
B11 B7 H7 121.2
B11 B7 B12 59.9(4)
B12 B7 B3 109.7(5)
B12 B7 H7 121.1
B5 B10 H10 121.7
B5 B10 B6 59.9(4)
B5 B10 B9 60.0(4)
B5 B10 B12 107.9(5)
B11 B10 B5 108.0(4)
B11 B10 H10 121.9
B11 B10 B6 60.5(4)
B11 B10 B9 107.3(4)
B11 B10 B12 59.4(4)
B6 B10 H10 121.5
B9 B10 H10 122.1
B9 B10 B6 107.8(5)
B12 B10 H10 121.9
B12 B10 B6 108.1(4)
B12 B10 B9 59.8(4)
C2 B11 B7 58.8(4)
C2 B11 B10 105.2(4)
C2 B11 H11 124.6
C2 B11 B6 57.6(3)
C2 B11 B12 106.3(5)
B7 B11 B10 108.5(5)
B7 B11 H11 121.8
B7 B11 B6 106.9(4)
B7 B11 B12 60.5(4)
B10 B11 H11 121.7
B10 B11 B6 60.6(4)
B6 B11 H11 121.8
B12 B11 B10 61.0(4)
B12 B11 H11 120.8
B12 B11 B6 109.4(5)
C1 B6 B5 59.3(3)
C1 B6 B10 107.7(5)
C1 B6 B11 108.9(4)
C1 B6 H6A 120.7
B5 B6 B10 59.4(4)
B5 B6 B11 106.3(5)
B5 B6 H6A 123.3
C2 B6 C1 60.5(3)
C2 B6 B5 105.3(4)
C2 B6 B10 104.9(5)
C2 B6 B11 59.0(3)
C2 B6 H6A 123.6
B10 B6 H6A 123.0
B11 B6 B10 58.9(4)
B11 B6 H6A 122.1
B4 B9 B5 58.9(4)
B4 B9 B8 60.2(4)
B4 B9 B10 106.9(5)
B4 B9 H9 122.0
B4 B9 B12 108.6(4)
B5 B9 B8 107.0(5)
B5 B9 B10 59.4(4)
B5 B9 H9 122.7
B5 B9 B12 107.6(5)
B8 B9 H9 121.6
B10 B9 B8 107.9(5)
B10 B9 H9 122.2
B12 B9 B8 60.7(4)
B12 B9 B10 60.0(4)
B12 B9 H9 121.1
B8 B12 H12 122.4
B7 B12 B8 58.8(4)
B7 B12 B10 106.6(5)
B7 B12 B9 106.6(5)
B7 B12 H12 123.0
B10 B12 B8 107.4(5)
B10 B12 H12 122.1
B11 B12 B8 106.9(5)
B11 B12 B7 59.6(4)
B11 B12 B10 59.5(4)
B11 B12 B9 107.7(5)
B11 B12 H12 122.1
B9 B12 B8 59.9(4)
B9 B12 B10 60.2(4)
B9 B12 H12 121.9

loop_
_geom_bond_atom_site_label_1
_geom_bond_atom_site_label_2
_geom_bond_distance
Ir1 C18 2.207(6)
Ir1 C14 2.202(6)
Ir1 C15 2.172(5)
Ir1 C1 2.149(6)
Ir1 C16 2.291(5)
Ir1 C7 2.041(5)
Ir1 C17 2.256(5)
Ir1 Br1 2.5488(7)
Ir1 Cl1 2.5488(7)
C18 C14 1.429(8)
C18 C13 1.495(8)
C18 C17 1.459(8)
N1 C7 1.371(7)
N1 C8 1.461(7)
N1 C6 1.388(7)
C14 C15 1.423(8)
C14 C9 1.493(8)
C15 C16 1.436(7)
C15 C10 1.504(8)
N2 C7 1.352(7)
N2 C5 1.383(7)
N2 C4 1.459(7)
C1 B4 1.750(8)
C1 B5 1.751(8)
C1 C2 1.741(7)
C1 B3 1.751(8)
C1 B6 1.764(8)
C16 C17 1.410(8)
C16 C11 1.505(8)
C13 H13A 0.9800
C13 H13B 0.9800
C13 H13C 0.9800
B4 H4 1.1200
B4 B5 1.744(9)
B4 B3 1.771(9)
B4 B8 1.787(10)
B4 B9 1.773(10)
C8 H8A 0.9800
C8 H8B 0.9800
C8 H8C 0.9800
C17 C12 1.509(8)
C9 H9A 0.9800
C9 H9B 0.9800
C9 H9C 0.9800
C10 H10A 0.9800
C10 H10B 0.9800
C10 H10C 0.9800
B5 H5 1.1200
B5 B10 1.765(10)
B5 B6 1.774(9)
B5 B9 1.775(10)
C2 B3 1.707(9)
C2 C3 1.528(7)
C2 B7 1.701(9)
C2 B11 1.714(8)
C2 B6 1.688(8)
B3 H3 1.1200
B3 B8 1.787(10)
B3 B7 1.789(10)
C11 H11A 0.9800
C11 H11B 0.9800
C11 H11C 0.9800
C12 H12A 0.9800
C12 H12B 0.9800
C12 H12C 0.9800
C5 H5A 0.9500
C5 C6 1.329(9)
C4 H4A 0.9900
C4 H4B 0.9900
C4 C3 1.504(8)
C6 H6 0.9500
C3 H3A 0.9900
C3 H3B 0.9900
B8 H8 1.1200
B8 B7 1.752(10)
B8 B9 1.789(9)
B8 B12 1.803(10)
B7 H7 1.1200
B7 B11 1.751(9)
B7 B12 1.767(9)
B10 H10 1.1200
B10 B11 1.757(9)
B10 B6 1.789(10)
B10 B9 1.787(10)
B10 B12 1.784(10)
B11 H11 1.1200
B11 B6 1.787(10)
B11 B12 1.756(10)
B6 H6A 1.1200
B9 H9 1.1200
B9 B12 1.780(10)
B12 H12 1.1200

loop_
_geom_torsion_atom_site_label_1
_geom_torsion_atom_site_label_2
_geom_torsion_atom_site_label_3
_geom_torsion_atom_site_label_4
_geom_torsion
Ir1 C18 C14 C15 60.7(4)
Ir1 C18 C14 C9 -121.8(6)
Ir1 C18 C17 C16 -63.4(4)
Ir1 C18 C17 C12 120.3(6)
Ir1 C14 C15 C16 67.6(4)
Ir1 C14 C15 C10 -131.3(5)
Ir1 C15 C16 C17 58.8(4)
Ir1 C15 C16 C11 -131.8(6)
Ir1 C1 B4 B5 108.4(4)
Ir1 C1 B4 B3 -113.9(4)
Ir1 C1 B4 B8 -150.5(4)
Ir1 C1 B4 B9 145.3(4)
Ir1 C1 B5 B4 -111.0(4)
Ir1 C1 B5 B10 147.4(4)
Ir1 C1 B5 B6 110.6(4)
Ir1 C1 B5 B9 -147.9(4)
Ir1 C1 C2 B3 110.5(5)
Ir1 C1 C2 C3 2.5(7)
Ir1 C1 C2 B7 148.2(4)
Ir1 C1 C2 B11 -144.0(4)
Ir1 C1 C2 B6 -105.7(5)
Ir1 C1 B3 B4 109.9(4)
Ir1 C1 B3 C2 -116.9(4)
Ir1 C1 B3 B8 146.6(4)
Ir1 C1 B3 B7 -151.3(4)
Ir1 C1 B6 B5 -109.0(4)
Ir1 C1 B6 C2 117.7(4)
Ir1 C1 B6 B10 -144.9(4)
Ir1 C1 B6 B11 152.8(4)
Ir1 C16 C17 C18 60.7(4)
Ir1 C16 C17 C12 -123.1(6)
C18 C14 C15 Ir1 -61.6(4)
C18 C14 C15 C16 6.0(6)
C18 C14 C15 C10 167.2(5)
C14 C18 C17 Ir1 62.8(4)
C14 C18 C17 C16 -0.6(7)
C14 C18 C17 C12 -176.8(6)
C14 C15 C16 Ir1 -65.2(4)
C14 C15 C16 C17 -6.4(6)
C14 C15 C16 C11 163.0(5)
C15 C16 C17 Ir1 -56.5(4)
C15 C16 C17 C18 4.3(7)
C15 C16 C17 C12 -179.6(6)
N2 C5 C6 N1 0.0(7)
N2 C4 C3 C2 85.9(6)
C1 B4 B5 B10 101.8(5)
C1 B4 B5 B6 37.3(4)
C1 B4 B5 B9 139.3(4)
C1 B4 B3 C2 -41.1(4)
C1 B4 B3 B8 -139.4(5)
C1 B4 B3 B7 -101.8(5)
C1 B4 B8 B3 36.4(4)
C1 B4 B8 B7 -2.3(6)
C1 B4 B8 B9 -102.0(5)
C1 B4 B8 B12 -65.0(5)
C1 B4 B9 B5 -36.8(4)
C1 B4 B9 B8 100.9(5)
C1 B4 B9 B10 -0.4(6)
C1 B4 B9 B12 63.0(6)
C1 B5 B10 B11 1.5(6)
C1 B5 B10 B6 -36.6(4)
C1 B5 B10 B9 101.5(5)
C1 B5 B10 B12 64.4(6)
C1 B5 B6 C2 41.1(4)
C1 B5 B6 B10 139.6(5)
C1 B5 B6 B11 102.6(4)
C1 B5 B9 B4 36.7(4)
C1 B5 B9 B8 -0.9(6)
C1 B5 B9 B10 -102.0(5)
C1 B5 B9 B12 -64.8(6)
C1 C2 B3 B4 40.7(4)
C1 C2 B3 B8 103.3(4)
C1 C2 B3 B7 140.9(4)
C1 C2 C3 C4 -22.5(8)
C1 C2 B7 B3 -36.8(4)
C1 C2 B7 B8 2.0(6)
C1 C2 B7 B11 105.3(4)
C1 C2 B7 B12 66.5(5)
C1 C2 B11 B7 -104.3(5)
C1 C2 B11 B10 -1.6(6)
C1 C2 B11 B6 37.7(4)
C1 C2 B11 B12 -65.3(6)
C1 C2 B6 B5 -40.5(4)
C1 C2 B6 B10 -102.2(5)
C1 C2 B6 B11 -140.6(5)
C1 B3 B8 B4 -36.3(4)
C1 B3 B8 B7 100.5(5)
C1 B3 B8 B9 0.5(6)
C1 B3 B8 B12 63.1(6)
C1 B3 B7 C2 35.3(4)
C1 B3 B7 B8 -101.0(5)
C1 B3 B7 B11 1.4(6)
C1 B3 B7 B12 -62.3(6)
C13 C18 C14 Ir1 125.7(6)
C13 C18 C14 C15 -173.6(6)
C13 C18 C14 C9 3.9(10)
C13 C18 C17 Ir1 -126.4(6)
C13 C18 C17 C16 170.2(5)
C13 C18 C17 C12 -6.1(10)
B4 C1 B5 B10 -101.5(5)
B4 C1 B5 B6 -138.4(5)
B4 C1 B5 B9 -36.9(4)
B4 C1 C2 B3 -41.1(4)
B4 C1 C2 C3 -149.1(5)
B4 C1 C2 B7 -3.4(5)
B4 C1 C2 B11 64.4(5)
B4 C1 C2 B6 102.7(5)
B4 C1 B3 C2 133.2(5)
B4 C1 B3 B8 36.6(5)
B4 C1 B3 B7 98.8(5)
B4 C1 B6 B5 37.2(4)
B4 C1 B6 C2 -96.1(4)
B4 C1 B6 B10 1.3(5)
B4 C1 B6 B11 -61.0(5)
B4 B5 B10 B11 -62.5(6)
B4 B5 B10 B6 -100.6(5)
B4 B5 B10 B9 37.4(4)
B4 B5 B10 B12 0.3(6)
B4 B5 B6 C1 -37.3(4)
B4 B5 B6 C2 3.8(6)
B4 B5 B6 B10 102.3(5)
B4 B5 B6 B11 65.3(5)
B4 B5 B9 B8 -37.7(4)
B4 B5 B9 B10 -138.7(4)
B4 B5 B9 B12 -101.6(5)
B4 B3 B8 B7 136.9(5)
B4 B3 B8 B9 36.8(4)
B4 B3 B8 B12 99.5(5)
B4 B3 B7 C2 98.1(5)
B4 B3 B7 B8 -38.3(4)
B4 B3 B7 B11 64.2(6)
B4 B3 B7 B12 0.5(6)
B4 B8 B7 C2 0.2(6)
B4 B8 B7 B3 38.1(4)
B4 B8 B7 B11 -62.6(6)
B4 B8 B7 B12 -99.9(5)
B4 B8 B9 B5 37.1(4)
B4 B8 B9 B10 99.6(5)
B4 B8 B9 B12 138.0(5)
B4 B8 B12 B7 100.5(5)
B4 B8 B12 B10 1.3(6)
B4 B8 B12 B11 63.9(5)
B4 B8 B12 B9 -37.0(5)
B4 B9 B12 B8 37.8(5)
B4 B9 B12 B7 0.7(7)
B4 B9 B12 B10 -99.2(5)
B4 B9 B12 B11 -61.9(6)
C7 N1 C6 C5 0.7(7)
C7 N2 C5 C6 -0.7(7)
C7 N2 C4 C3 -83.7(7)
C8 N1 C7 Ir1 1.2(9)
C8 N1 C7 N2 170.9(5)
C8 N1 C6 C5 -172.0(5)
C17 C18 C14 Ir1 -64.1(4)
C17 C18 C14 C15 -3.4(6)
C17 C18 C14 C9 174.2(6)
C9 C14 C15 Ir1 120.8(6)
C9 C14 C15 C16 -171.6(6)
C9 C14 C15 C10 -10.5(9)
C10 C15 C16 Ir1 133.5(6)
C10 C15 C16 C17 -167.7(5)
C10 C15 C16 C11 1.7(9)
B5 C1 B4 B3 137.8(5)
B5 C1 B4 B8 101.1(5)
B5 C1 B4 B9 37.0(4)
B5 C1 C2 B3 -103.0(5)
B5 C1 C2 C3 149.0(5)
B5 C1 C2 B7 -65.2(5)
B5 C1 C2 B11 2.5(6)
B5 C1 C2 B6 40.8(4)
B5 C1 B3 B4 -37.7(4)
B5 C1 B3 C2 95.5(4)
B5 C1 B3 B8 -1.1(6)
B5 C1 B3 B7 61.1(5)
B5 C1 B6 C2 -133.3(5)
B5 C1 B6 B10 -35.9(4)
B5 C1 B6 B11 -98.2(5)
B5 B4 B3 C1 37.7(4)
B5 B4 B3 C2 -3.4(6)
B5 B4 B3 B8 -101.6(5)
B5 B4 B3 B7 -64.1(6)
B5 B4 B8 B3 100.2(5)
B5 B4 B8 B7 61.5(6)
B5 B4 B8 B9 -38.2(5)
B5 B4 B8 B12 -1.2(6)
B5 B4 B9 B8 137.7(5)
B5 B4 B9 B10 36.4(4)
B5 B4 B9 B12 99.7(5)
B5 B10 B11 C2 0.0(6)
B5 B10 B11 B7 61.6(6)
B5 B10 B11 B6 -37.8(4)
B5 B10 B11 B12 100.5(5)
B5 B10 B6 C1 35.8(4)
B5 B10 B6 C2 99.1(5)
B5 B10 B6 B11 137.6(5)
B5 B10 B9 B4 -36.2(4)
B5 B10 B9 B8 -99.6(5)
B5 B10 B9 B12 -138.3(5)
B5 B10 B12 B8 -1.0(6)
B5 B10 B12 B7 -62.8(6)
B5 B10 B12 B11 -100.8(5)
B5 B10 B12 B9 37.2(4)
B5 B9 B12 B8 100.0(5)
B5 B9 B12 B7 63.0(6)
B5 B9 B12 B10 -36.9(4)
B5 B9 B12 B11 0.4(6)
C2 C1 B4 B5 -97.8(4)
C2 C1 B4 B3 40.0(4)
C2 C1 B4 B8 3.4(5)
C2 C1 B4 B9 -60.8(5)
C2 C1 B5 B4 99.1(4)
C2 C1 B5 B10 -2.4(6)
C2 C1 B5 B6 -39.3(4)
C2 C1 B5 B9 62.2(5)
C2 C1 B3 B4 -133.2(5)
C2 C1 B3 B8 -96.6(5)
C2 C1 B3 B7 -34.4(4)
C2 C1 B6 B5 133.3(5)
C2 C1 B6 B10 97.5(5)
C2 C1 B6 B11 35.1(4)
C2 B3 B8 B4 -99.6(5)
C2 B3 B8 B7 37.3(4)
C2 B3 B8 B9 -62.8(6)
C2 B3 B8 B12 -0.1(6)
C2 B3 B7 B8 -136.3(4)
C2 B3 B7 B11 -33.9(4)
C2 B3 B7 B12 -97.6(5)
C2 B7 B11 B10 -96.9(5)
C2 B7 B11 B6 -32.9(4)
C2 B7 B11 B12 -136.0(5)
C2 B7 B12 B8 -100.0(5)
C2 B7 B12 B10 0.6(6)
C2 B7 B12 B11 38.6(4)
C2 B7 B12 B9 -62.5(6)
C2 B11 B6 C1 -35.8(4)
C2 B11 B6 B5 -98.3(5)
C2 B11 B6 B10 -135.5(5)
C2 B11 B12 B8 -2.0(6)
C2 B11 B12 B7 -38.2(4)
C2 B11 B12 B10 98.6(5)
C2 B11 B12 B9 61.0(5)
B3 C1 B4 B5 -137.8(5)
B3 C1 B4 B8 -36.6(4)
B3 C1 B4 B9 -100.8(5)
B3 C1 B5 B4 38.1(4)
B3 C1 B5 B10 -63.4(5)
B3 C1 B5 B6 -100.2(5)
B3 C1 B5 B9 1.2(6)
B3 C1 C2 C3 -108.0(6)
B3 C1 C2 B7 37.8(4)
B3 C1 C2 B11 105.5(5)
B3 C1 C2 B6 143.8(5)
B3 C1 B6 B5 101.4(5)
B3 C1 B6 C2 -31.9(4)
B3 C1 B6 B10 65.6(5)
B3 C1 B6 B11 3.3(6)
B3 B4 B5 C1 -37.5(4)
B3 B4 B5 B10 64.3(6)
B3 B4 B5 B6 -0.2(6)
B3 B4 B5 B9 101.8(5)
B3 B4 B8 B7 -38.7(4)
B3 B4 B8 B9 -138.4(5)
B3 B4 B8 B12 -101.4(5)
B3 B4 B9 B5 -100.2(5)
B3 B4 B9 B8 37.5(5)
B3 B4 B9 B10 -63.8(6)
B3 B4 B9 B12 -0.5(7)
B3 C2 C3 C4 -95.8(6)
B3 C2 B7 B8 38.8(4)
B3 C2 B7 B11 142.1(4)
B3 C2 B7 B12 103.4(5)
B3 C2 B11 B7 -37.0(4)
B3 C2 B11 B10 65.8(6)
B3 C2 B11 B6 105.0(5)
B3 C2 B11 B12 2.1(6)
B3 C2 B6 C1 34.2(4)
B3 C2 B6 B5 -6.2(6)
B3 C2 B6 B10 -68.0(6)
B3 C2 B6 B11 -106.3(5)
B3 B8 B7 C2 -37.8(4)
B3 B8 B7 B11 -100.6(5)
B3 B8 B7 B12 -138.0(5)
B3 B8 B9 B4 -36.8(4)
B3 B8 B9 B5 0.3(6)
B3 B8 B9 B10 62.8(6)
B3 B8 B9 B12 101.3(5)
B3 B8 B12 B7 37.9(4)
B3 B8 B12 B10 -61.3(5)
B3 B8 B12 B11 1.3(6)
B3 B8 B12 B9 -99.6(5)
B3 B7 B11 C2 33.5(4)
B3 B7 B11 B10 -63.4(6)
B3 B7 B11 B6 0.6(6)
B3 B7 B11 B12 -102.5(5)
B3 B7 B12 B8 -38.3(5)
B3 B7 B12 B10 62.3(6)
B3 B7 B12 B11 100.3(5)
B3 B7 B12 B9 -0.7(7)
C11 C16 C17 Ir1 134.6(6)
C11 C16 C17 C18 -164.6(6)
C11 C16 C17 C12 11.5(10)
C5 N2 C7 Ir1 171.3(4)
C5 N2 C7 N1 1.1(6)
C5 N2 C4 C3 96.3(6)
C4 N2 C7 Ir1 -8.7(8)
C4 N2 C7 N1 -178.9(5)
C4 N2 C5 C6 179.3(6)
C6 N1 C7 Ir1 -170.7(4)
C6 N1 C7 N2 -1.1(6)
C3 C2 B3 C1 115.0(6)
C3 C2 B3 B4 155.7(5)
C3 C2 B3 B8 -141.7(5)
C3 C2 B3 B7 -104.1(5)
C3 C2 B7 B3 112.4(5)
C3 C2 B7 B8 151.2(5)
C3 C2 B7 B11 -105.5(5)
C3 C2 B7 B12 -144.2(5)
C3 C2 B11 B7 105.7(5)
C3 C2 B11 B10 -151.6(5)
C3 C2 B11 B6 -112.3(6)
C3 C2 B11 B12 144.8(5)
C3 C2 B6 C1 -115.4(5)
C3 C2 B6 B5 -155.9(5)
C3 C2 B6 B10 142.4(5)
C3 C2 B6 B11 104.0(5)
B8 B4 B5 C1 -101.3(5)
B8 B4 B5 B10 0.6(6)
B8 B4 B5 B6 -64.0(6)
B8 B4 B5 B9 38.1(4)
B8 B4 B3 C1 139.4(5)
B8 B4 B3 C2 98.2(5)
B8 B4 B3 B7 37.5(5)
B8 B4 B9 B5 -137.7(5)
B8 B4 B9 B10 -101.3(5)
B8 B4 B9 B12 -38.0(5)
B8 B3 B7 C2 136.3(4)
B8 B3 B7 B11 102.4(5)
B8 B3 B7 B12 38.7(5)
B8 B7 B11 C2 97.9(5)
B8 B7 B11 B10 1.1(7)
B8 B7 B11 B6 65.0(6)
B8 B7 B11 B12 -38.1(5)
B8 B7 B12 B10 100.6(5)
B8 B7 B12 B11 138.6(5)
B8 B7 B12 B9 37.5(5)
B8 B9 B12 B7 -37.0(5)
B8 B9 B12 B10 -136.9(5)
B8 B9 B12 B11 -99.7(5)
B7 C2 B3 C1 -140.9(4)
B7 C2 B3 B4 -100.2(5)
B7 C2 B3 B8 -37.5(4)
B7 C2 C3 C4 -167.8(5)
B7 C2 B11 B10 102.7(5)
B7 C2 B11 B6 142.0(5)
B7 C2 B11 B12 39.0(4)
B7 C2 B6 C1 104.1(5)
B7 C2 B6 B5 63.7(6)
B7 C2 B6 B10 2.0(6)
B7 C2 B6 B11 -36.4(5)
B7 B3 B8 B4 -136.9(5)
B7 B3 B8 B9 -100.1(5)
B7 B3 B8 B12 -37.4(4)
B7 B8 B9 B4 -100.6(5)
B7 B8 B9 B5 -63.5(6)
B7 B8 B9 B10 -1.0(7)
B7 B8 B9 B12 37.5(5)
B7 B8 B12 B10 -99.2(5)
B7 B8 B12 B11 -36.6(4)
B7 B8 B12 B9 -137.6(5)
B7 B11 B6 C1 -2.4(6)
B7 B11 B6 B5 -64.9(5)
B7 B11 B6 C2 33.4(4)
B7 B11 B6 B10 -102.1(5)
B7 B11 B12 B8 36.2(4)
B7 B11 B12 B10 136.8(5)
B7 B11 B12 B9 99.3(5)
B10 B5 B6 C1 -139.6(5)
B10 B5 B6 C2 -98.5(5)
B10 B5 B6 B11 -36.9(4)
B10 B5 B9 B4 138.7(4)
B10 B5 B9 B8 101.1(5)
B10 B5 B9 B12 37.2(4)
B10 B11 B6 C1 99.7(5)
B10 B11 B6 B5 37.2(4)
B10 B11 B6 C2 135.5(5)
B10 B11 B12 B8 -100.6(5)
B10 B11 B12 B7 -136.8(5)
B10 B11 B12 B9 -37.6(4)
B10 B9 B12 B8 136.9(5)
B10 B9 B12 B7 99.9(5)
B10 B9 B12 B11 37.3(4)
B11 C2 B3 C1 -104.5(5)
B11 C2 B3 B4 -63.8(6)
B11 C2 B3 B8 -1.2(6)
B11 C2 B3 B7 36.3(4)
B11 C2 C3 C4 123.8(5)
B11 C2 B7 B3 -142.1(4)
B11 C2 B7 B8 -103.3(5)
B11 C2 B7 B12 -38.7(4)
B11 C2 B6 C1 140.6(5)
B11 C2 B6 B5 100.1(5)
B11 C2 B6 B10 38.4(4)
B11 B7 B12 B8 -138.6(5)
B11 B7 B12 B10 -38.0(4)
B11 B7 B12 B9 -101.1(5)
B11 B10 B6 C1 -101.8(5)
B11 B10 B6 B5 -137.6(5)
B11 B10 B6 C2 -38.5(4)
B11 B10 B9 B4 65.0(6)
B11 B10 B9 B5 101.2(5)
B11 B10 B9 B8 1.6(6)
B11 B10 B9 B12 -37.1(4)
B11 B10 B12 B8 99.7(5)
B11 B10 B12 B7 38.0(4)
B11 B10 B12 B9 138.0(5)
B6 C1 B4 B5 -37.6(4)
B6 C1 B4 B3 100.2(5)
B6 C1 B4 B8 63.5(5)
B6 C1 B4 B9 -0.6(5)
B6 C1 B5 B4 138.4(5)
B6 C1 B5 B10 36.9(4)
B6 C1 B5 B9 101.5(5)
B6 C1 C2 B3 -143.8(5)
B6 C1 C2 C3 108.2(6)
B6 C1 C2 B7 -106.0(5)
B6 C1 C2 B11 -38.3(5)
B6 C1 B3 B4 -101.7(5)
B6 C1 B3 C2 31.5(4)
B6 C1 B3 B8 -65.1(5)
B6 C1 B3 B7 -2.9(6)
B6 B5 B10 B11 38.1(5)
B6 B5 B10 B9 138.1(5)
B6 B5 B10 B12 100.9(5)
B6 B5 B9 B4 100.6(5)
B6 B5 B9 B8 63.0(6)
B6 B5 B9 B10 -38.1(4)
B6 B5 B9 B12 -0.9(6)
B6 C2 B3 C1 -34.5(4)
B6 C2 B3 B4 6.2(6)
B6 C2 B3 B8 68.8(6)
B6 C2 B3 B7 106.3(5)
B6 C2 C3 C4 51.9(7)
B6 C2 B7 B3 -105.0(5)
B6 C2 B7 B8 -66.2(6)
B6 C2 B7 B11 37.1(5)
B6 C2 B7 B12 -1.7(6)
B6 C2 B11 B7 -142.0(5)
B6 C2 B11 B10 -39.3(5)
B6 C2 B11 B12 -103.0(5)
B6 B10 B11 C2 37.8(4)
B6 B10 B11 B7 99.4(5)
B6 B10 B11 B12 138.4(5)
B6 B10 B9 B4 1.2(6)
B6 B10 B9 B5 37.4(4)
B6 B10 B9 B8 -62.2(6)
B6 B10 B9 B12 -100.9(5)
B6 B10 B12 B8 62.3(6)
B6 B10 B12 B7 0.5(6)
B6 B10 B12 B11 -37.5(4)
B6 B10 B12 B9 100.5(5)
B6 B11 B12 B8 -62.7(5)
B6 B11 B12 B7 -98.9(5)
B6 B11 B12 B10 37.9(4)
B6 B11 B12 B9 0.3(6)
B9 B4 B5 C1 -139.3(4)
B9 B4 B5 B10 -37.5(4)
B9 B4 B5 B6 -102.0(5)
B9 B4 B3 C1 101.8(5)
B9 B4 B3 C2 60.7(6)
B9 B4 B3 B8 -37.5(5)
B9 B4 B3 B7 0.0(6)
B9 B4 B8 B3 138.4(5)
B9 B4 B8 B7 99.7(5)
B9 B4 B8 B12 37.0(4)
B9 B5 B10 B11 -100.0(5)
B9 B5 B10 B6 -138.1(5)
B9 B5 B10 B12 -37.1(4)
B9 B5 B6 C1 -101.5(5)
B9 B5 B6 C2 -60.5(6)
B9 B5 B6 B10 38.0(4)
B9 B5 B6 B11 1.1(6)
B9 B8 B7 C2 62.8(6)
B9 B8 B7 B3 100.6(5)
B9 B8 B7 B11 0.0(7)
B9 B8 B7 B12 -37.4(5)
B9 B8 B12 B7 137.6(5)
B9 B8 B12 B10 38.4(5)
B9 B8 B12 B11 101.0(5)
B9 B10 B11 C2 -63.2(6)
B9 B10 B11 B7 -1.6(6)
B9 B10 B11 B6 -101.1(5)
B9 B10 B11 B12 37.3(5)
B9 B10 B6 C1 -1.6(6)
B9 B10 B6 B5 -37.4(4)
B9 B10 B6 C2 61.7(5)
B9 B10 B6 B11 100.2(5)
B9 B10 B12 B8 -38.2(4)
B9 B10 B12 B7 -100.0(5)
B9 B10 B12 B11 -138.0(5)
B12 B8 B7 C2 100.1(5)
B12 B8 B7 B3 138.0(5)
B12 B8 B7 B11 37.3(5)
B12 B8 B9 B4 -138.0(5)
B12 B8 B9 B5 -101.0(5)
B12 B8 B9 B10 -38.4(5)
B12 B7 B11 C2 136.0(5)
B12 B7 B11 B10 39.1(5)
B12 B7 B11 B6 103.1(5)
B12 B10 B11 C2 -100.5(5)
B12 B10 B11 B7 -38.9(5)
B12 B10 B11 B6 -138.4(5)
B12 B10 B6 C1 -64.8(6)
B12 B10 B6 B5 -100.6(5)
B12 B10 B6 C2 -1.5(6)
B12 B10 B6 B11 37.0(4)
B12 B10 B9 B4 102.1(5)
B12 B10 B9 B5 138.3(5)
B12 B10 B9 B8 38.7(5)
B12 B11 B6 C1 61.6(5)
B12 B11 B6 B5 -0.9(6)
B12 B11 B6 C2 97.4(5)
B12 B11 B6 B10 -38.1(4)
